data_4301270
loop_
_publ_author_name
'Mark Nieuwenhuyzen'
'Kenneth R. Seddon'
'Francesc Teixidor'
'Alberto V. Puga'
'Clara Vi\~nas'

_publ_section_title
;
Ionic Liquids Containing Boron Cluster Anions
;
_journal_name_full 'Inorganic Chemistry'
_journal_page_first 889
_journal_page_last 901
_journal_paper_doi 10.1021/ic801448w
_journal_volume 48
_journal_year 2009
_chemical_formula_sum 'C12 H22 B12 Cl12 N4'
_chemical_formula_weight 777.46
_chemical_name_systematic
; 
 ? 
;
_space_group_IT_number 2
_symmetry_cell_setting triclinic
_symmetry_space_group_name_Hall '-P 1'
_symmetry_space_group_name_H-M 'P -1'
_atom_sites_solution_hydrogens geom
_atom_sites_solution_primary direct
_atom_sites_solution_secondary difmap
_audit_creation_method SHELXL-97
_cell_angle_alpha 105.120(2)
_cell_angle_beta 104.023(2)
_cell_angle_gamma 102.275(2)
_cell_formula_units_Z 1
_cell_length_a 9.3744(13)
_cell_length_b 9.6448(14)
_cell_length_c 9.9629(14)
_cell_measurement_reflns_used 3677
_cell_measurement_temperature 173(2)
_cell_measurement_theta_max 28.32
_cell_measurement_theta_min 2.23
_cell_volume 806.3(2)
_computing_cell_refinement 'Bruker SMART'
_computing_data_collection 'Bruker SMART'
_computing_data_reduction 'Bruker SAINT'
_computing_molecular_graphics 'Bruker SHELXTL'
_computing_publication_material 'Bruker SHELXTL'
_computing_structure_refinement 'SHELXL-97 (Sheldrick, 1997)'
_computing_structure_solution 'SHELXS-97 (Sheldrick, 1990)'
_diffrn_ambient_temperature 173(2)
_diffrn_measured_fraction_theta_full 0.994
_diffrn_measured_fraction_theta_max 0.994
_diffrn_measurement_device_type 'CCD area detector'
_diffrn_measurement_method 'phi and omega scans'
_diffrn_radiation_monochromator graphite
_diffrn_radiation_source 'fine-focus sealed tube'
_diffrn_radiation_type MoK\a
_diffrn_radiation_wavelength 0.71073
_diffrn_reflns_av_R_equivalents 0.1767
_diffrn_reflns_av_sigmaI/netI 0.1087
_diffrn_reflns_limit_h_max 11
_diffrn_reflns_limit_h_min -11
_diffrn_reflns_limit_k_max 10
_diffrn_reflns_limit_k_min -11
_diffrn_reflns_limit_l_max 11
_diffrn_reflns_limit_l_min -9
_diffrn_reflns_number 4588
_diffrn_reflns_theta_full 24.99
_diffrn_reflns_theta_max 24.99
_diffrn_reflns_theta_min 2.23
_exptl_absorpt_coefficient_mu 1.047
_exptl_absorpt_correction_type none
_exptl_crystal_colour Colorless
_exptl_crystal_density_diffrn 1.601
_exptl_crystal_density_meas ?
_exptl_crystal_density_method 'not measured'
_exptl_crystal_description Plate
_exptl_crystal_F_000 386
_exptl_crystal_size_max 0.32
_exptl_crystal_size_mid 0.20
_exptl_crystal_size_min 0.10
_refine_diff_density_max 0.515
_refine_diff_density_min -0.735
_refine_diff_density_rms 0.134
_refine_ls_extinction_method none
_refine_ls_goodness_of_fit_ref 1.083
_refine_ls_hydrogen_treatment geom
_refine_ls_matrix_type full
_refine_ls_number_parameters 183
_refine_ls_number_reflns 2831
_refine_ls_number_restraints 0
_refine_ls_restrained_S_all 1.083
_refine_ls_R_factor_all 0.0636
_refine_ls_R_factor_gt 0.0604
_refine_ls_shift/su_max 0.000
_refine_ls_shift/su_mean 0.000
_refine_ls_structure_factor_coef Fsqd
_refine_ls_weighting_details 'calc w=1/[\s^2^(Fo^2^)+(0.1142P)^2^+0.3528P] where P=(Fo^2^+2Fc^2^)/3'
_refine_ls_weighting_scheme calc
_refine_ls_wR_factor_gt 0.1738
_refine_ls_wR_factor_ref 0.1772
_reflns_number_gt 2555
_reflns_number_total 2831
_reflns_threshold_expression >2sigma(I)
_cod_data_source_file ic801448w_si_001_1.cif
_cod_data_source_block krs11m
_cod_depositor_comments
;
The following automatic conversions were performed:
'_symmetry_cell_setting' value 'Triclinic' changed to 'triclinic'
according to '/home/saulius/struct/CIF-dictionaries/cif_core.dic'
dictionary named 'cif_core.dic' version 2.4.1 from 2010-06-29.

Automatic conversion script
Id: cif_fix_enum 1527 2010-12-29 10:47:43Z saulius 

The following automatic conversions were performed:

'_exptl_crystal_density_meas' value 'none' was changed to '?' - the
value is perceived as not measured.

Automatic conversion script
Id: cif_fix_values 3008 2015-01-20 13:52:24Z robertas 
;
_cod_database_code 4301270

loop_
_symmetry_equiv_pos_as_xyz
'x, y, z'
'-x, -y, -z'

loop_
_atom_site_label
_atom_site_type_symbol
_atom_site_fract_x
_atom_site_fract_y
_atom_site_fract_z
_atom_site_U_iso_or_equiv
_atom_site_adp_type
_atom_site_occupancy
_atom_site_symmetry_multiplicity
_atom_site_calc_flag
_atom_site_refinement_flags
_atom_site_disorder_assembly
_atom_site_disorder_group
Cl1 Cl 0.30565(9) 0.67821(9) 0.19526(9) 0.0287(3) Uani 1 1 d . . .
Cl2 Cl 0.37528(10) 1.05252(9) 0.16231(9) 0.0321(3) Uani 1 1 d . . .
Cl3 Cl 0.36990(11) 1.31352(10) 0.50079(10) 0.0354(3) Uani 1 1 d . . .
Cl4 Cl 0.30354(10) 1.09637(11) 0.75111(9) 0.0343(3) Uani 1 1 d . . .
Cl5 Cl 0.10365(10) 0.93190(11) 0.35284(10) 0.0360(3) Uani 1 1 d . . .
Cl6 Cl 0.26146(12) 0.70012(11) 0.54809(10) 0.0410(3) Uani 1 1 d . . .
B1 B 0.4062(4) 0.8431(4) 0.3526(4) 0.0229(8) Uani 1 1 d . . .
B2 B 0.3848(4) 0.8558(4) 0.5270(4) 0.0246(8) Uani 1 1 d . . .
B3 B 0.4025(4) 1.0470(4) 0.6207(4) 0.0232(8) Uani 1 1 d . . .
B4 B 0.4356(5) 1.1525(4) 0.5017(4) 0.0253(8) Uani 1 1 d . . .
B5 B 0.4393(4) 1.0264(4) 0.3366(4) 0.0240(8) Uani 1 1 d . . .
B6 B 0.3069(4) 0.9670(4) 0.4276(4) 0.0247(8) Uani 1 1 d . . .
C1 C 0.4755(5) 0.5863(5) -0.1451(5) 0.0409(9) Uani 1 1 d . . .
H1A H 0.5398 0.6538 -0.0468 0.061 Uiso 1 1 calc R . .
H1B H 0.5116 0.6206 -0.2187 0.061 Uiso 1 1 calc R . .
H1C H 0.4821 0.4841 -0.1557 0.061 Uiso 1 1 calc R . .
N1 N 0.1174(4) 0.6678(4) -0.1788(4) 0.0388(8) Uani 1 1 d . . .
C2 C 0.2680(4) 0.7076(4) -0.1367(4) 0.0334(8) Uani 1 1 d . . .
H2A H 0.3331 0.8081 -0.0918 0.040 Uiso 1 1 calc R . .
N3 N 0.3161(4) 0.5868(3) -0.1660(3) 0.0316(7) Uani 1 1 d . . .
C4 C 0.1888(6) 0.4630(5) -0.2277(5) 0.0495(11) Uani 1 1 d . . .
H4A H 0.1885 0.3611 -0.2582 0.059 Uiso 1 1 calc R . .
C5 C 0.0662(6) 0.5124(5) -0.2368(5) 0.0532(12) Uani 1 1 d . . .
H5A H -0.0382 0.4520 -0.2762 0.064 Uiso 1 1 calc R . .
C6 C 0.0209(6) 0.7722(6) -0.1670(6) 0.0567(13) Uani 1 1 d . . .
H6A H 0.0878 0.8771 -0.1329 0.068 Uiso 1 1 calc R . .
H6B H -0.0521 0.7523 -0.2649 0.068 Uiso 1 1 calc R . .
C7 C -0.0663(6) 0.7541(7) -0.0636(7) 0.0642(15) Uani 1 1 d . . .
H7A H -0.1289 0.8236 -0.0588 0.096 Uiso 1 1 calc R . .
H7B H 0.0059 0.7762 0.0340 0.096 Uiso 1 1 calc R . .
H7C H -0.1334 0.6506 -0.0977 0.096 Uiso 1 1 calc R . .

loop_
_atom_site_aniso_label
_atom_site_aniso_U_11
_atom_site_aniso_U_22
_atom_site_aniso_U_33
_atom_site_aniso_U_23
_atom_site_aniso_U_13
_atom_site_aniso_U_12
Cl1 0.0312(5) 0.0204(4) 0.0229(4) 0.0000(3) -0.0023(3) 0.0054(4)
Cl2 0.0389(5) 0.0279(5) 0.0228(5) 0.0097(4) -0.0033(4) 0.0095(4)
Cl3 0.0429(6) 0.0246(5) 0.0348(5) 0.0071(4) 0.0002(4) 0.0192(4)
Cl4 0.0323(5) 0.0367(5) 0.0307(5) 0.0048(4) 0.0096(4) 0.0122(4)
Cl5 0.0213(5) 0.0393(6) 0.0374(5) 0.0068(4) -0.0033(4) 0.0106(4)
Cl6 0.0446(6) 0.0360(5) 0.0312(5) 0.0127(4) 0.0023(4) -0.0015(4)
B1 0.0244(18) 0.0170(17) 0.0200(17) 0.0027(14) -0.0016(14) 0.0056(15)
B2 0.0260(18) 0.0209(18) 0.0207(17) 0.0058(15) -0.0003(14) 0.0047(15)
B3 0.0252(18) 0.0211(17) 0.0192(16) 0.0033(14) 0.0018(14) 0.0092(15)
B4 0.030(2) 0.0192(17) 0.0217(17) 0.0055(15) -0.0016(14) 0.0099(15)
B5 0.0232(18) 0.0207(18) 0.0228(17) 0.0068(15) -0.0016(14) 0.0068(15)
B6 0.0235(19) 0.0213(17) 0.0223(17) 0.0040(15) -0.0018(14) 0.0068(15)
C1 0.049(2) 0.035(2) 0.043(2) 0.0137(18) 0.0121(18) 0.0234(19)
N1 0.0392(19) 0.0390(18) 0.0350(17) 0.0117(15) 0.0041(14) 0.0145(16)
C2 0.039(2) 0.0269(18) 0.0304(18) 0.0089(15) 0.0037(15) 0.0104(16)
N3 0.0395(18) 0.0246(15) 0.0267(15) 0.0049(12) 0.0068(13) 0.0098(14)
C4 0.058(3) 0.026(2) 0.054(3) -0.0017(19) 0.023(2) 0.003(2)
C5 0.044(3) 0.042(2) 0.049(3) -0.003(2) 0.010(2) -0.008(2)
C6 0.048(3) 0.060(3) 0.067(3) 0.026(3) 0.008(2) 0.032(2)
C7 0.055(3) 0.063(3) 0.078(4) 0.016(3) 0.018(3) 0.035(3)

loop_
_atom_type_symbol
_atom_type_description
_atom_type_scat_dispersion_real
_atom_type_scat_dispersion_imag
_atom_type_scat_source
C C 0.0033 0.0016 'International Tables Vol C Tables 4.2.6.8 and 6.1.1.4'
H H 0.0000 0.0000 'International Tables Vol C Tables 4.2.6.8 and 6.1.1.4'
B B 0.0013 0.0007 'International Tables Vol C Tables 4.2.6.8 and 6.1.1.4'
N N 0.0061 0.0033 'International Tables Vol C Tables 4.2.6.8 and 6.1.1.4'
Cl Cl 0.1484 0.1585 'International Tables Vol C Tables 4.2.6.8 and 6.1.1.4'

loop_
_geom_angle_atom_site_label_1
_geom_angle_atom_site_label_2
_geom_angle_atom_site_label_3
_geom_angle
_geom_angle_site_symmetry_1
_geom_angle_site_symmetry_3
_geom_angle_publ_flag
B2 B1 B5 108.2(3) . . ?
B2 B1 B6 60.3(2) . . ?
B5 B1 B6 60.1(2) . . ?
B2 B1 B4 60.3(2) . 2_676 ?
B5 B1 B4 107.8(3) . 2_676 ?
B6 B1 B4 108.5(2) . 2_676 ?
B2 B1 Cl1 121.9(2) . . ?
B5 B1 Cl1 121.1(2) . . ?
B6 B1 Cl1 121.0(2) . . ?
B4 B1 Cl1 122.3(2) 2_676 . ?
B2 B1 B3 108.3(2) . 2_676 ?
B5 B1 B3 59.7(2) . 2_676 ?
B6 B1 B3 108.2(3) . 2_676 ?
B4 B1 B3 60.0(2) 2_676 2_676 ?
Cl1 B1 B3 121.6(2) . 2_676 ?
B1 B2 B5 108.3(3) . 2_676 ?
B1 B2 Cl6 119.4(2) . . ?
B5 B2 Cl6 123.5(2) 2_676 . ?
B1 B2 B3 108.4(3) . . ?
B5 B2 B3 60.0(2) 2_676 . ?
Cl6 B2 B3 123.1(3) . . ?
B1 B2 B6 60.3(2) . . ?
B5 B2 B6 108.0(3) 2_676 . ?
Cl6 B2 B6 120.7(2) . . ?
B3 B2 B6 60.0(2) . . ?
B1 B2 B4 60.4(2) . 2_676 ?
B5 B2 B4 60.0(2) 2_676 2_676 ?
Cl6 B2 B4 121.0(2) . 2_676 ?
B3 B2 B4 108.3(3) . 2_676 ?
B6 B2 B4 108.5(3) . 2_676 ?
B5 B3 B2 59.8(2) 2_676 . ?
B5 B3 B6 107.9(3) 2_676 . ?
B2 B3 B6 60.0(2) . . ?
B5 B3 B4 107.8(3) 2_676 . ?
B2 B3 B4 107.5(3) . . ?
B6 B3 B4 59.6(2) . . ?
B5 B3 Cl4 120.7(2) 2_676 . ?
B2 B3 Cl4 122.0(2) . . ?
B6 B3 Cl4 123.0(2) . . ?
B4 B3 Cl4 122.6(2) . . ?
B5 B3 B1 59.8(2) 2_676 2_676 ?
B2 B3 B1 107.3(3) . 2_676 ?
B6 B3 B1 107.4(3) . 2_676 ?
B4 B3 B1 59.9(2) . 2_676 ?
Cl4 B3 B1 121.5(2) . 2_676 ?
B6 B4 B5 60.3(2) . . ?
B6 B4 Cl3 121.9(2) . . ?
B5 B4 Cl3 121.1(2) . . ?
B6 B4 B2 108.1(3) . 2_676 ?
B5 B4 B2 59.7(2) . 2_676 ?
Cl3 B4 B2 121.0(3) . 2_676 ?
B6 B4 B1 108.0(2) . 2_676 ?
B5 B4 B1 107.2(3) . 2_676 ?
Cl3 B4 B1 122.3(2) . 2_676 ?
B2 B4 B1 59.3(2) 2_676 2_676 ?
B6 B4 B3 60.1(2) . . ?
B5 B4 B3 108.0(3) . . ?
Cl3 B4 B3 122.8(3) . . ?
B2 B4 B3 107.7(2) 2_676 . ?
B1 B4 B3 60.2(2) 2_676 . ?
B2 B5 B3 60.2(2) 2_676 2_676 ?
B2 B5 B1 108.2(2) 2_676 . ?
B3 B5 B1 60.5(2) 2_676 . ?
B2 B5 B4 60.2(2) 2_676 . ?
B3 B5 B4 108.7(2) 2_676 . ?
B1 B5 B4 107.9(3) . . ?
B2 B5 B6 108.0(2) 2_676 . ?
B3 B5 B6 108.7(2) 2_676 . ?
B1 B5 B6 60.0(2) . . ?
B4 B5 B6 59.7(2) . . ?
B2 B5 Cl2 121.9(2) 2_676 . ?
B3 B5 Cl2 120.8(3) 2_676 . ?
B1 B5 Cl2 121.3(2) . . ?
B4 B5 Cl2 122.1(2) . . ?
B6 B5 Cl2 121.7(2) . . ?
B4 B6 B3 60.3(2) . . ?
B4 B6 B1 108.0(3) . . ?
B3 B6 B1 107.7(2) . . ?
B4 B6 B2 108.1(2) . . ?
B3 B6 B2 60.0(2) . . ?
B1 B6 B2 59.4(2) . . ?
B4 B6 B5 60.1(2) . . ?
B3 B6 B5 108.0(3) . . ?
B1 B6 B5 59.8(2) . . ?
B2 B6 B5 107.3(3) . . ?
B4 B6 Cl5 121.6(2) . . ?
B3 B6 Cl5 121.1(3) . . ?
B1 B6 Cl5 122.2(2) . . ?
B2 B6 Cl5 121.6(3) . . ?
B5 B6 Cl5 122.6(2) . . ?
C2 N1 C5 107.3(4) . . ?
C2 N1 C6 125.7(4) . . ?
C5 N1 C6 127.0(4) . . ?
N1 C2 N3 109.9(3) . . ?
C2 N3 C4 107.8(3) . . ?
C2 N3 C1 125.9(3) . . ?
C4 N3 C1 126.1(3) . . ?
C5 C4 N3 107.2(4) . . ?
C4 C5 N1 107.8(4) . . ?
C7 C6 N1 111.5(4) . . ?

loop_
_geom_bond_atom_site_label_1
_geom_bond_atom_site_label_2
_geom_bond_distance
_geom_bond_site_symmetry_2
_geom_bond_publ_flag
Cl1 B1 1.795(4) . ?
Cl2 B5 1.796(4) . ?
Cl3 B4 1.789(4) . ?
Cl4 B3 1.796(4) . ?
Cl5 B6 1.791(4) . ?
Cl6 B2 1.784(4) . ?
B1 B2 1.772(5) . ?
B1 B5 1.784(5) . ?
B1 B6 1.788(5) . ?
B1 B4 1.791(5) 2_676 ?
B1 B3 1.796(5) 2_676 ?
B2 B5 1.780(5) 2_676 ?
B2 B3 1.787(5) . ?
B2 B6 1.789(5) . ?
B2 B4 1.789(5) 2_676 ?
B3 B5 1.783(5) 2_676 ?
B3 B6 1.787(5) . ?
B3 B4 1.792(5) . ?
B3 B1 1.796(5) 2_676 ?
B4 B6 1.779(5) . ?
B4 B5 1.786(5) . ?
B4 B2 1.789(6) 2_676 ?
B4 B1 1.791(5) 2_676 ?
B5 B2 1.780(5) 2_676 ?
B5 B3 1.783(5) 2_676 ?
B5 B6 1.790(6) . ?
C1 N3 1.459(5) . ?
N1 C2 1.309(5) . ?
N1 C5 1.385(6) . ?
N1 C6 1.492(5) . ?
C2 N3 1.325(5) . ?
N3 C4 1.372(6) . ?
C4 C5 1.327(7) . ?
C6 C7 1.483(8) . ?
